data_1535862
loop_
_publ_author_name
'Irran, E.'
'Juergens, B.'
'Schnick, W.'

_publ_section_title
;
 Synthesis, crystal structure determination from X-ray powder
 diffractometry and vibrational spectroscopy of the tricyanomelaminate
 monohydrates M3 (C6 H9) * (H2 O) (M = K, Rb)
;
_journal_name_full 'Solid State Sciences'
_journal_page_first 1305
_journal_page_last 1311
_journal_volume 4
_journal_year 2002
_chemical_formula_sum 'C6 H2 N9 O Rb3'
_chemical_name_systematic 'Rb3 (C6 N9) (H2 O)'
_space_group_IT_number 1
_symmetry_space_group_name_Hall 'P 1'
_symmetry_space_group_name_H-M 'P 1'
_cell_angle_alpha 70.7984
_cell_angle_beta 81.8717
_cell_angle_gamma 87.5042
_cell_formula_units_Z 1
_cell_length_a 3.93168
_cell_length_b 8.26477
_cell_length_c 10.36279
_cell_volume 314.803
_citation_journal_id_ASTM SSSCFJ
_cod_data_source_file Irran_SSSCFJ_2002_692.cif
_cod_data_source_block C6H2N9O1Rb3
_cod_depositor_comments
;
 Marking attached hydrogen atoms.

 Antanas Vaitkus,
 2017-07-12
;
_cod_original_cell_volume 314.8033
_cod_original_formula_sum 'C6 H2 N9 O1 Rb3'
_cod_database_code 1535862

loop_
_symmetry_equiv_pos_as_xyz
x,y,z

loop_
_atom_site_label
_atom_site_type_symbol
_atom_site_fract_x
_atom_site_fract_y
_atom_site_fract_z
_atom_site_occupancy
_atom_site_U_iso_or_equiv
_atom_site_attached_hydrogens
Rb1 Rb+1 0 0 0 1 0.0 0
Rb2 Rb+1 -0.0442 0.7499 0.5832 1 0.0 0
Rb3 Rb+1 0.0208 0.4325 0.1292 1 0.0 0
N1 N 0.488 0.3442 0.4117 1 0.0 0
N2 N 0.518 0.4361 0.6006 1 0.0 0
N3 N 0.483 0.1437 0.6321 1 0.0 0
N4 N 0.489 0.0508 0.4418 1 0.0 0
N5 N 0.519 0.637 0.3806 1 0.0 0
N6 N 0.584 0.2341 0.8146 1 0.0 0
N7 N-1 0.474 0.1069 0.1901 1 0.0 0
N8 N-1 0.488 0.7167 0.1275 1 0.0 0
N9 N-1 0.637 0.4744 0.9076 1 0.0 0
C1 C 0.492 0.1796 0.4949 1 0.0 0
C2 C 0.5 0.4725 0.4647 1 0.0 0
C3 C 0.517 0.2714 0.6837 1 0.0 0
C4 C 0.461 0.0861 0.307 1 0.0 0
C5 C 0.482 0.675 0.2462 1 0.0 0
C6 C 0.593 0.3606 0.8697 1 0.0 0
O1 O-2 0.286 0.8333 0.7953 1 0.0 2
